data_4117768
loop_
_publ_author_name
'Tianbiao Liu'
'Shentan Chen'
'Molly J. O'Hagan'
'Mary Rakowski DuBois'
'R. Morris Bullock'
'Daniel L. DuBois'

_publ_contact_author
; 
Tianbiao Leo Liu 
Pacific Northwest National Laboratory 
Richland, WA, 99354 
USA 
;
_publ_contact_author_email Tianbiao.Liu@pnl.gov
_publ_section_title
;
 Synthesis, Characterization, and Reactivity of Fe Complexes Containing
 Cyclic Diazadiphosphine Ligands: The Role of the Pendant Base in
 Heterolytic Cleavage of H2
;
_journal_name_full 'Journal of the American Chemical Society'
_journal_page_first 6257
_journal_page_last 6272
_journal_paper_doi 10.1021/ja211193j
_journal_volume 134
_journal_year 2012
_chemical_formula_sum 'C38 H42 Cl Fe N2 O1.5 P2'
_chemical_formula_weight 703.98
_chemical_name_systematic
; 
 ? 
;
_space_group_IT_number 14
_symmetry_cell_setting monoclinic
_symmetry_space_group_name_Hall '-P 2ybc'
_symmetry_space_group_name_H-M 'P 1 21/c 1'
_atom_sites_solution_hydrogens geom
_atom_sites_solution_primary direct
_atom_sites_solution_secondary difmap
_audit_creation_method SHELXL-97
_cell_angle_alpha 90.00
_cell_angle_beta 91.9250(10)
_cell_angle_gamma 90.00
_cell_formula_units_Z 4
_cell_length_a 13.3964(17)
_cell_length_b 9.9390(13)
_cell_length_c 25.814(3)
_cell_measurement_reflns_used 7857
_cell_measurement_temperature 100(2)
_cell_measurement_theta_max 26.28
_cell_measurement_theta_min 2.16
_cell_volume 3435.1(7)
_computing_cell_refinement 'Bruker SMART'
_computing_data_collection 'Bruker SMART'
_computing_data_reduction 'Bruker SAINT'
_computing_molecular_graphics 'Bruker SHELXTL'
_computing_publication_material 'Bruker SHELXTL'
_computing_structure_refinement 'SHELXL-97 (Sheldrick, 1997)'
_computing_structure_solution 'SHELXS-97 (Sheldrick, 1990)'
_diffrn_ambient_temperature 100(2)
_diffrn_measured_fraction_theta_full 0.999
_diffrn_measured_fraction_theta_max 0.999
_diffrn_measurement_device_type 'CCD area detector'
_diffrn_measurement_method 'phi and omega scans'
_diffrn_radiation_monochromator graphite
_diffrn_radiation_source 'fine-focus sealed tube'
_diffrn_radiation_type MoK\a
_diffrn_radiation_wavelength 0.71073
_diffrn_reflns_av_R_equivalents 0.0408
_diffrn_reflns_av_sigmaI/netI 0.0366
_diffrn_reflns_limit_h_max 16
_diffrn_reflns_limit_h_min -16
_diffrn_reflns_limit_k_max 12
_diffrn_reflns_limit_k_min -12
_diffrn_reflns_limit_l_max 32
_diffrn_reflns_limit_l_min -32
_diffrn_reflns_number 29258
_diffrn_reflns_theta_full 26.40
_diffrn_reflns_theta_max 26.40
_diffrn_reflns_theta_min 2.16
_exptl_absorpt_coefficient_mu 0.645
_exptl_absorpt_correction_T_max 0.9685
_exptl_absorpt_correction_T_min 0.9562
_exptl_absorpt_correction_type multi-scan
_exptl_absorpt_process_details 'SADABS; (Sheldrick, 2006)'
_exptl_crystal_colour yellow
_exptl_crystal_density_diffrn 1.361
_exptl_crystal_description block
_exptl_crystal_F_000 1476
_exptl_crystal_size_max 0.07
_exptl_crystal_size_mid 0.06
_exptl_crystal_size_min 0.05
_refine_diff_density_max 0.504
_refine_diff_density_min -0.380
_refine_diff_density_rms 0.059
_refine_ls_extinction_method none
_refine_ls_goodness_of_fit_ref 1.020
_refine_ls_hydrogen_treatment riding
_refine_ls_matrix_type full
_refine_ls_number_parameters 424
_refine_ls_number_reflns 7043
_refine_ls_number_restraints 33
_refine_ls_restrained_S_all 1.018
_refine_ls_R_factor_all 0.0471
_refine_ls_R_factor_gt 0.0337
_refine_ls_shift/su_max 0.020
_refine_ls_shift/su_mean 0.001
_refine_ls_structure_factor_coef Fsqd
_refine_ls_weighting_details 'calc w=1/[\s^2^(Fo^2^)+(0.0382P)^2^+1.7909P] where P=(Fo^2^+2Fc^2^)/3'
_refine_ls_weighting_scheme calc
_refine_ls_wR_factor_gt 0.0764
_refine_ls_wR_factor_ref 0.0819
_reflns_number_gt 5772
_reflns_number_total 7043
_reflns_threshold_expression >2sigma(I)
_cod_data_source_file ja211193j_si_002_2.cif
_cod_data_source_block 1-CO
_cod_original_cell_volume 3435.1(8)
_cod_original_formula_sum 'C38 H42 Cl Fe N2 O1.50 P2'
_cod_database_code 4117768

loop_
_symmetry_equiv_pos_as_xyz
'x, y, z'
'-x, y+1/2, -z+1/2'
'-x, -y, -z'
'x, -y-1/2, z-1/2'

loop_
_atom_site_label
_atom_site_type_symbol
_atom_site_fract_x
_atom_site_fract_y
_atom_site_fract_z
_atom_site_U_iso_or_equiv
_atom_site_adp_type
_atom_site_occupancy
_atom_site_symmetry_multiplicity
_atom_site_calc_flag
_atom_site_refinement_flags
_atom_site_disorder_assembly
_atom_site_disorder_group
Fe1 Fe 0.20286(2) 0.64731(3) 0.399754(10) 0.01279(8) Uani 1 1 d . . .
P1 P 0.27001(3) 0.72082(5) 0.328519(18) 0.01171(11) Uani 1 1 d . . .
P2 P 0.08305(4) 0.78156(5) 0.373584(19) 0.01315(11) Uani 1 1 d . . .
O1 O 0.28806(11) 0.83242(15) 0.47615(5) 0.0237(3) Uani 1 1 d . . .
N1 N 0.10092(11) 0.76021(17) 0.26821(6) 0.0151(3) Uani 1 1 d . . .
N2 N 0.23260(11) 0.97308(16) 0.36695(6) 0.0144(3) Uani 1 1 d . . .
C14 C 0.47874(14) 0.7335(2) 0.33081(8) 0.0176(4) Uani 1 1 d . . .
H14 H 0.4713 0.8090 0.3529 0.021 Uiso 1 1 calc R . .
C6 C 0.25573(14) 0.7666(2) 0.44289(7) 0.0165(4) Uani 1 1 d . . .
C7 C 0.19387(13) 0.68145(19) 0.26979(7) 0.0137(4) Uani 1 1 d . . .
H7A H 0.2325 0.7019 0.2387 0.016 Uiso 1 1 calc R . .
H7B H 0.1776 0.5843 0.2693 0.016 Uiso 1 1 calc R . .
C13 C 0.39407(14) 0.66372(19) 0.31227(7) 0.0141(4) Uani 1 1 d . . .
C18 C 0.40593(15) 0.5502(2) 0.28129(8) 0.0190(4) Uani 1 1 d . . .
H18 H 0.3492 0.5011 0.2689 0.023 Uiso 1 1 calc R . .
C19 C -0.02559(14) 0.80491(19) 0.41364(8) 0.0165(4) Uani 1 1 d . . .
C10 C 0.12382(14) 0.9590(2) 0.36499(8) 0.0176(4) Uani 1 1 d . . .
H10A H 0.0972 0.9927 0.3312 0.021 Uiso 1 1 calc R . .
H10B H 0.0954 1.0151 0.3925 0.021 Uiso 1 1 calc R . .
C15 C 0.57319(15) 0.6930(2) 0.31719(8) 0.0226(5) Uani 1 1 d . . .
H15 H 0.6303 0.7421 0.3291 0.027 Uiso 1 1 calc R . .
C11 C 0.04979(15) 0.7426(2) 0.21715(7) 0.0191(4) Uani 1 1 d . . .
H11A H -0.0191 0.7783 0.2186 0.023 Uiso 1 1 calc R . .
H11B H 0.0453 0.6455 0.2090 0.023 Uiso 1 1 calc R . .
C24 C -0.01385(16) 0.7880(2) 0.46699(8) 0.0226(5) Uani 1 1 d . . .
H24 H 0.0484 0.7578 0.4814 0.027 Uiso 1 1 calc R . .
C9 C 0.27794(14) 0.90597(19) 0.32321(7) 0.0141(4) Uani 1 1 d . . .
H9A H 0.3489 0.9329 0.3218 0.017 Uiso 1 1 calc R . .
H9B H 0.2436 0.9353 0.2906 0.017 Uiso 1 1 calc R . .
C4 C 0.15077(15) 0.5097(2) 0.45432(8) 0.0194(4) Uani 1 1 d . . .
H4 H 0.1192 0.5339 0.4854 0.023 Uiso 1 1 calc R . .
C3 C 0.10270(17) 0.4853(2) 0.40627(8) 0.0258(5) Uani 1 1 d . . .
H3 H 0.0327 0.4898 0.3992 0.031 Uiso 1 1 calc R . .
C5 C 0.25492(16) 0.4921(2) 0.44853(8) 0.0242(5) Uani 1 1 d . . .
H5 H 0.3054 0.5019 0.4750 0.029 Uiso 1 1 calc R . .
C8 C 0.03223(14) 0.7287(2) 0.30965(7) 0.0176(4) Uani 1 1 d . . .
H8A H 0.0195 0.6306 0.3101 0.021 Uiso 1 1 calc R . .
H8B H -0.0323 0.7748 0.3025 0.021 Uiso 1 1 calc R . .
C25 C 0.10366(14) 0.8137(2) 0.17472(7) 0.0166(4) Uani 1 1 d . . .
C20 C -0.11737(15) 0.8493(2) 0.39300(8) 0.0222(4) Uani 1 1 d . . .
H20 H -0.1266 0.8611 0.3566 0.027 Uiso 1 1 calc R . .
C12 C 0.26215(15) 1.11674(19) 0.36918(8) 0.0188(4) Uani 1 1 d . . .
H12A H 0.2288 1.1612 0.3983 0.023 Uiso 1 1 calc R . .
H12B H 0.2399 1.1620 0.3367 0.023 Uiso 1 1 calc R . .
C23 C -0.09200(17) 0.8147(2) 0.49944(9) 0.0270(5) Uani 1 1 d . . .
H23 H -0.0830 0.8027 0.5358 0.032 Uiso 1 1 calc R . .
C35 C 0.53149(19) 1.2163(3) 0.34757(11) 0.0392(6) Uani 1 1 d . . .
H35 H 0.5678 1.2682 0.3237 0.047 Uiso 1 1 calc R . .
C17 C 0.50117(16) 0.5096(2) 0.26863(8) 0.0254(5) Uani 1 1 d . . .
H17 H 0.5095 0.4319 0.2477 0.030 Uiso 1 1 calc R . .
C1 C 0.26983(19) 0.4575(2) 0.39629(9) 0.0323(6) Uani 1 1 d . . .
H1 H 0.3323 0.4403 0.3812 0.039 Uiso 1 1 calc R . .
C31 C 0.37390(16) 1.1312(2) 0.37653(8) 0.0201(4) Uani 1 1 d . . .
C30 C 0.11920(15) 0.7514(2) 0.12745(8) 0.0224(5) Uani 1 1 d . . .
H30 H 0.0977 0.6613 0.1218 0.027 Uiso 1 1 calc R . .
C22 C -0.18315(17) 0.8588(2) 0.47886(9) 0.0296(5) Uani 1 1 d . . .
H22 H -0.2368 0.8769 0.5010 0.035 Uiso 1 1 calc R . .
C26 C 0.13693(15) 0.9455(2) 0.18196(8) 0.0208(4) Uani 1 1 d . . .
H26 H 0.1273 0.9889 0.2142 0.025 Uiso 1 1 calc R . .
C21 C -0.19533(17) 0.8762(2) 0.42561(9) 0.0302(5) Uani 1 1 d . . .
H21 H -0.2576 0.9068 0.4114 0.036 Uiso 1 1 calc R . .
C33 C 0.52833(18) 1.0788(3) 0.42329(10) 0.0361(6) Uani 1 1 d . . .
H33 H 0.5624 1.0347 0.4513 0.043 Uiso 1 1 calc R . .
C2 C 0.1748(2) 0.4530(2) 0.37029(9) 0.0323(6) Uani 1 1 d . . .
H2 H 0.1624 0.4318 0.3348 0.039 Uiso 1 1 calc R . .
C32 C 0.42540(17) 1.0688(2) 0.41766(9) 0.0283(5) Uani 1 1 d . . .
H32 H 0.3894 1.0187 0.4422 0.034 Uiso 1 1 calc R . .
C16 C 0.58430(15) 0.5813(2) 0.28623(8) 0.0252(5) Uani 1 1 d . . .
H16 H 0.6491 0.5535 0.2769 0.030 Uiso 1 1 calc R . .
C27 C 0.18351(17) 1.0139(3) 0.14310(9) 0.0325(6) Uani 1 1 d . . .
H27 H 0.2058 1.1036 0.1487 0.039 Uiso 1 1 calc R . .
C36 C 0.42842(17) 1.2052(2) 0.34134(9) 0.0276(5) Uani 1 1 d . . .
H36 H 0.3948 1.2482 0.3129 0.033 Uiso 1 1 calc R . .
C28 C 0.19777(18) 0.9521(3) 0.09610(9) 0.0405(7) Uani 1 1 d . . .
H28 H 0.2292 0.9996 0.0692 0.049 Uiso 1 1 calc R . .
C29 C 0.16630(17) 0.8212(3) 0.08824(8) 0.0350(6) Uani 1 1 d . . .
H29 H 0.1768 0.7784 0.0560 0.042 Uiso 1 1 calc R . .
C34 C 0.58166(19) 1.1524(3) 0.38835(11) 0.0412(6) Uani 1 1 d . . .
H34 H 0.6522 1.1593 0.3923 0.049 Uiso 1 1 calc R . .
Cl1 Cl 0.20480(4) 0.31507(5) 0.242759(19) 0.02152(12) Uani 1 1 d . . .
O2 O 0.5018(13) 0.5067(11) 0.4960(4) 0.0373(8) Uani 0.50 1 d PDU A -1
C37 C 0.5578(6) 0.7154(8) 0.4640(5) 0.0373(8) Uani 0.50 1 d PDU A -1
H37A H 0.4975 0.7592 0.4764 0.056 Uiso 0.50 1 calc PR A -1
H37B H 0.5818 0.7644 0.4339 0.056 Uiso 0.50 1 calc PR A -1
H37C H 0.6097 0.7156 0.4917 0.056 Uiso 0.50 1 calc PR A -1
C38 C 0.5339(3) 0.5734(5) 0.44876(17) 0.0275(10) Uani 0.50 1 d PDU A -1
H38A H 0.4800 0.5712 0.4216 0.033 Uiso 0.50 1 calc PR A -1
H38B H 0.5936 0.5283 0.4353 0.033 Uiso 0.50 1 calc PR A -1
C39 C 0.4950(4) 0.3621(5) 0.48659(19) 0.0349(12) Uani 0.50 1 d PDU A -1
H39A H 0.5607 0.3253 0.4773 0.042 Uiso 0.50 1 calc PR A -1
H39B H 0.4459 0.3425 0.4581 0.042 Uiso 0.50 1 calc PR A -1
C40 C 0.4621(6) 0.3030(9) 0.5364(5) 0.0373(8) Uani 0.50 1 d PDU A -1
H40A H 0.5089 0.3295 0.5645 0.056 Uiso 0.50 1 calc PR A -1
H40B H 0.4607 0.2047 0.5335 0.056 Uiso 0.50 1 calc PR A -1
H40C H 0.3951 0.3361 0.5437 0.056 Uiso 0.50 1 calc PR A -1

loop_
_atom_site_aniso_label
_atom_site_aniso_U_11
_atom_site_aniso_U_22
_atom_site_aniso_U_33
_atom_site_aniso_U_23
_atom_site_aniso_U_13
_atom_site_aniso_U_12
Fe1 0.01417(14) 0.01295(14) 0.01128(14) 0.00080(10) 0.00065(10) 0.00123(11)
P1 0.0101(2) 0.0136(2) 0.0115(2) -0.00030(18) 0.00020(18) 0.00060(18)
P2 0.0112(2) 0.0162(2) 0.0121(2) 0.00144(19) 0.00156(19) 0.00105(19)
O1 0.0284(8) 0.0267(8) 0.0158(7) -0.0020(6) -0.0024(6) -0.0041(7)
N1 0.0103(8) 0.0243(9) 0.0105(8) 0.0000(7) -0.0005(6) 0.0014(7)
N2 0.0139(8) 0.0131(8) 0.0165(8) 0.0000(6) 0.0028(7) 0.0005(6)
C14 0.0170(10) 0.0182(10) 0.0175(10) -0.0007(8) -0.0017(8) 0.0001(8)
C6 0.0155(9) 0.0194(10) 0.0146(10) 0.0048(8) 0.0022(8) 0.0031(8)
C7 0.0122(9) 0.0180(10) 0.0108(9) -0.0001(7) 0.0005(7) 0.0004(7)
C13 0.0120(9) 0.0191(10) 0.0113(9) 0.0032(8) 0.0007(7) 0.0026(8)
C18 0.0158(10) 0.0216(11) 0.0196(10) -0.0037(8) -0.0003(8) -0.0012(8)
C19 0.0159(9) 0.0150(10) 0.0189(10) -0.0002(8) 0.0059(8) 0.0007(8)
C10 0.0149(9) 0.0176(10) 0.0205(10) 0.0026(8) 0.0038(8) 0.0037(8)
C15 0.0149(10) 0.0290(12) 0.0236(11) 0.0007(9) -0.0029(9) -0.0021(9)
C11 0.0158(10) 0.0277(11) 0.0137(10) 0.0011(8) -0.0033(8) -0.0017(8)
C24 0.0227(11) 0.0264(11) 0.0190(11) 0.0023(9) 0.0039(9) 0.0057(9)
C9 0.0136(9) 0.0140(9) 0.0147(9) 0.0017(7) 0.0004(8) 0.0006(8)
C4 0.0269(11) 0.0157(10) 0.0159(10) 0.0052(8) 0.0039(9) -0.0020(8)
C3 0.0310(12) 0.0176(11) 0.0282(12) 0.0075(9) -0.0060(10) -0.0091(9)
C5 0.0272(11) 0.0192(11) 0.0258(11) 0.0101(9) -0.0053(9) 0.0007(9)
C8 0.0113(9) 0.0268(11) 0.0145(10) 0.0011(8) 0.0000(8) -0.0004(8)
C25 0.0114(9) 0.0246(11) 0.0135(9) 0.0020(8) -0.0033(8) 0.0044(8)
C20 0.0186(10) 0.0259(11) 0.0221(11) 0.0010(9) 0.0029(9) 0.0034(9)
C12 0.0213(10) 0.0128(10) 0.0225(11) -0.0011(8) 0.0058(9) 0.0003(8)
C23 0.0325(12) 0.0292(12) 0.0201(11) 0.0027(9) 0.0114(10) 0.0044(10)
C35 0.0303(13) 0.0377(15) 0.0501(16) 0.0054(12) 0.0104(12) -0.0110(11)
C17 0.0214(11) 0.0306(12) 0.0243(11) -0.0097(9) 0.0021(9) 0.0055(9)
C1 0.0437(14) 0.0163(11) 0.0383(14) 0.0103(10) 0.0237(12) 0.0131(10)
C31 0.0252(11) 0.0140(10) 0.0214(10) -0.0069(8) 0.0036(9) -0.0023(8)
C30 0.0198(10) 0.0300(12) 0.0169(10) -0.0032(9) -0.0037(9) 0.0053(9)
C22 0.0261(12) 0.0321(13) 0.0316(13) -0.0029(10) 0.0163(10) 0.0062(10)
C26 0.0191(10) 0.0242(11) 0.0186(10) 0.0028(8) -0.0080(9) 0.0030(9)
C21 0.0193(11) 0.0367(14) 0.0349(13) 0.0008(11) 0.0055(10) 0.0096(10)
C33 0.0318(13) 0.0376(14) 0.0382(14) 0.0000(11) -0.0124(11) -0.0096(11)
C2 0.0683(18) 0.0120(10) 0.0162(11) 0.0003(8) -0.0010(11) -0.0030(11)
C32 0.0293(12) 0.0300(13) 0.0255(12) 0.0004(9) -0.0013(10) -0.0085(10)
C16 0.0134(10) 0.0378(13) 0.0248(12) -0.0031(10) 0.0042(9) 0.0043(9)
C27 0.0287(12) 0.0375(14) 0.0302(13) 0.0163(11) -0.0149(10) -0.0113(11)
C36 0.0292(12) 0.0232(11) 0.0306(12) 0.0011(9) 0.0058(10) -0.0039(10)
C28 0.0267(13) 0.069(2) 0.0252(13) 0.0212(13) -0.0041(10) -0.0152(13)
C29 0.0240(12) 0.0691(19) 0.0120(10) 0.0005(11) 0.0002(9) 0.0106(12)
C34 0.0248(12) 0.0410(15) 0.0575(17) -0.0032(13) -0.0039(12) -0.0114(11)
Cl1 0.0143(2) 0.0279(3) 0.0223(3) -0.0078(2) -0.0010(2) -0.0016(2)
O2 0.0379(17) 0.0323(18) 0.0415(16) 0.0029(12) -0.0009(18) -0.0050(14)
C37 0.0379(17) 0.0323(18) 0.0415(16) 0.0029(12) -0.0009(18) -0.0050(14)
C38 0.025(2) 0.037(3) 0.020(2) 0.0055(19) -0.0039(19) 0.001(2)
C39 0.038(3) 0.027(2) 0.039(3) 0.001(2) -0.013(2) 0.006(2)
C40 0.0379(17) 0.0323(18) 0.0415(16) 0.0029(12) -0.0009(18) -0.0050(14)

loop_
_atom_type_symbol
_atom_type_description
_atom_type_scat_dispersion_real
_atom_type_scat_dispersion_imag
_atom_type_scat_source
C C 0.0033 0.0016 'International Tables Vol C Tables 4.2.6.8 and 6.1.1.4'
H H 0.0000 0.0000 'International Tables Vol C Tables 4.2.6.8 and 6.1.1.4'
N N 0.0061 0.0033 'International Tables Vol C Tables 4.2.6.8 and 6.1.1.4'
O O 0.0106 0.0060 'International Tables Vol C Tables 4.2.6.8 and 6.1.1.4'
P P 0.1023 0.0942 'International Tables Vol C Tables 4.2.6.8 and 6.1.1.4'
Cl Cl 0.1484 0.1585 'International Tables Vol C Tables 4.2.6.8 and 6.1.1.4'
Fe Fe 0.3463 0.8444 'International Tables Vol C Tables 4.2.6.8 and 6.1.1.4'

loop_
_geom_angle_atom_site_label_1
_geom_angle_atom_site_label_2
_geom_angle_atom_site_label_3
_geom_angle
C6 Fe1 C1 118.08(10)
C6 Fe1 C5 89.83(9)
C1 Fe1 C5 39.42(9)
C6 Fe1 C4 98.64(9)
C1 Fe1 C4 66.04(8)
C5 Fe1 C4 39.54(8)
C6 Fe1 C2 155.56(9)
C1 Fe1 C2 39.54(10)
C5 Fe1 C2 66.01(9)
C4 Fe1 C2 65.50(8)
C6 Fe1 C3 135.13(9)
C1 Fe1 C3 65.74(10)
C5 Fe1 C3 65.75(9)
C4 Fe1 C3 38.87(8)
C2 Fe1 C3 38.81(9)
C6 Fe1 P2 93.46(6)
C1 Fe1 P2 148.44(8)
C5 Fe1 P2 149.82(6)
C4 Fe1 P2 110.44(6)
C2 Fe1 P2 109.23(7)
C3 Fe1 P2 91.63(6)
C6 Fe1 P1 97.94(7)
C1 Fe1 P1 94.35(6)
C5 Fe1 P1 127.57(6)
C4 Fe1 P1 158.76(6)
C2 Fe1 P1 94.35(7)
C3 Fe1 P1 126.89(6)
P2 Fe1 P1 81.66(2)
C13 P1 C7 103.25(8)
C13 P1 C9 103.78(9)
C7 P1 C9 100.50(9)
C13 P1 Fe1 119.46(6)
C7 P1 Fe1 112.79(6)
C9 P1 Fe1 114.77(6)
C19 P2 C8 105.42(9)
C19 P2 C10 100.92(9)
C8 P2 C10 105.35(9)
C19 P2 Fe1 119.66(7)
C8 P2 Fe1 110.49(7)
C10 P2 Fe1 113.66(6)
C8 N1 C7 114.67(15)
C8 N1 C11 110.01(14)
C7 N1 C11 109.21(15)
C9 N2 C10 111.65(15)
C9 N2 C12 110.63(15)
C10 N2 C12 110.98(15)
C15 C14 C13 120.44(19)
C15 C14 H14 119.8
C13 C14 H14 119.8
O1 C6 Fe1 170.97(17)
N1 C7 P1 110.79(12)
N1 C7 H7A 109.5
P1 C7 H7A 109.5
N1 C7 H7B 109.5
P1 C7 H7B 109.5
H7A C7 H7B 108.1
C18 C13 C14 119.33(18)
C18 C13 P1 120.47(15)
C14 C13 P1 120.20(15)
C17 C18 C13 119.59(18)
C17 C18 H18 120.2
C13 C18 H18 120.2
C24 C19 C20 119.03(18)
C24 C19 P2 118.62(15)
C20 C19 P2 122.15(15)
N2 C10 P2 112.49(13)
N2 C10 H10A 109.1
P2 C10 H10A 109.1
N2 C10 H10B 109.1
P2 C10 H10B 109.1
H10A C10 H10B 107.8
C16 C15 C14 119.89(19)
C16 C15 H15 120.1
C14 C15 H15 120.1
N1 C11 C25 112.00(16)
N1 C11 H11A 109.2
C25 C11 H11A 109.2
N1 C11 H11B 109.2
C25 C11 H11B 109.2
H11A C11 H11B 107.9
C23 C24 C19 120.8(2)
C23 C24 H24 119.6
C19 C24 H24 119.6
N2 C9 P1 111.76(13)
N2 C9 H9A 109.3
P1 C9 H9A 109.3
N2 C9 H9B 109.3
P1 C9 H9B 109.3
H9A C9 H9B 107.9
C3 C4 C5 108.06(19)
C3 C4 Fe1 70.85(12)
C5 C4 Fe1 70.09(11)
C3 C4 H4 126.0
C5 C4 H4 126.0
Fe1 C4 H4 124.7
C4 C3 C2 108.7(2)
C4 C3 Fe1 70.28(12)
C2 C3 Fe1 70.54(13)
C4 C3 H3 125.6
C2 C3 H3 125.6
Fe1 C3 H3 125.1
C1 C5 C4 107.6(2)
C1 C5 Fe1 70.16(12)
C4 C5 Fe1 70.37(11)
C1 C5 H5 126.2
C4 C5 H5 126.2
Fe1 C5 H5 124.9
N1 C8 P2 111.74(13)
N1 C8 H8A 109.3
P2 C8 H8A 109.3
N1 C8 H8B 109.3
P2 C8 H8B 109.3
H8A C8 H8B 107.9
C30 C25 C26 118.67(19)
C30 C25 C11 121.22(19)
C26 C25 C11 120.09(18)
C21 C20 C19 120.0(2)
C21 C20 H20 120.0
C19 C20 H20 120.0
N2 C12 C31 111.04(16)
N2 C12 H12A 109.4
C31 C12 H12A 109.4
N2 C12 H12B 109.4
C31 C12 H12B 109.4
H12A C12 H12B 108.0
C22 C23 C24 120.1(2)
C22 C23 H23 119.9
C24 C23 H23 119.9
C34 C35 C36 120.4(2)
C34 C35 H35 119.8
C36 C35 H35 119.8
C16 C17 C18 120.5(2)
C16 C17 H17 119.7
C18 C17 H17 119.7
C5 C1 C2 107.8(2)
C5 C1 Fe1 70.42(12)
C2 C1 Fe1 70.72(13)
C5 C1 H1 126.1
C2 C1 H1 126.1
Fe1 C1 H1 124.4
C32 C31 C36 118.3(2)
C32 C31 C12 121.16(19)
C36 C31 C12 120.49(19)
C25 C30 C29 120.0(2)
C25 C30 H30 120.0
C29 C30 H30 120.0
C23 C22 C21 119.4(2)
C23 C22 H22 120.3
C21 C22 H22 120.3
C27 C26 C25 121.1(2)
C27 C26 H26 119.5
C25 C26 H26 119.5
C22 C21 C20 120.6(2)
C22 C21 H21 119.7
C20 C21 H21 119.7
C34 C33 C32 120.3(2)
C34 C33 H33 119.8
C32 C33 H33 119.8
C3 C2 C1 107.87(19)
C3 C2 Fe1 70.65(12)
C1 C2 Fe1 69.74(13)
C3 C2 H2 126.1
C1 C2 H2 126.1
Fe1 C2 H2 125.1
C33 C32 C31 120.9(2)
C33 C32 H32 119.5
C31 C32 H32 119.5
C15 C16 C17 120.21(19)
C15 C16 H16 119.9
C17 C16 H16 119.9
C26 C27 C28 120.0(2)
C26 C27 H27 120.0
C28 C27 H27 120.0
C35 C36 C31 120.5(2)
C35 C36 H36 119.8
C31 C36 H36 119.8
C27 C28 C29 119.9(2)
C27 C28 H28 120.1
C29 C28 H28 120.1
C28 C29 C30 120.4(2)
C28 C29 H29 119.8
C30 C29 H29 119.8
C33 C34 C35 119.5(2)
C33 C34 H34 120.3
C35 C34 H34 120.3
C39 O2 C38 108.9(8)
O2 C38 C37 105.9(6)
O2 C38 H38A 110.6
C37 C38 H38A 110.6
O2 C38 H38B 110.6
C37 C38 H38B 110.6
H38A C38 H38B 108.7
O2 C39 C40 105.2(6)
O2 C39 H39A 110.7
C40 C39 H39A 110.7
O2 C39 H39B 110.7
C40 C39 H39B 110.7
H39A C39 H39B 108.8

loop_
_geom_bond_atom_site_label_1
_geom_bond_atom_site_label_2
_geom_bond_distance
Fe1 C6 1.759(2)
Fe1 C1 2.092(2)
Fe1 C5 2.096(2)
Fe1 C4 2.0992(19)
Fe1 C2 2.105(2)
Fe1 C3 2.107(2)
Fe1 P2 2.1772(6)
Fe1 P1 2.1989(6)
P1 C13 1.8185(19)
P1 C7 1.8407(19)
P1 C9 1.849(2)
P2 C19 1.828(2)
P2 C8 1.841(2)
P2 C10 1.861(2)
O1 C6 1.152(2)
N1 C8 1.468(2)
N1 C7 1.470(2)
N1 C11 1.475(2)
N2 C9 1.461(2)
N2 C10 1.463(2)
N2 C12 1.482(2)
C14 C15 1.384(3)
C14 C13 1.400(3)
C14 H14 0.9500
C7 H7A 0.9900
C7 H7B 0.9900
C13 C18 1.395(3)
C18 C17 1.388(3)
C18 H18 0.9500
C19 C24 1.391(3)
C19 C20 1.395(3)
C10 H10A 0.9900
C10 H10B 0.9900
C15 C16 1.379(3)
C15 H15 0.9500
C11 C25 1.508(3)
C11 H11A 0.9900
C11 H11B 0.9900
C24 C23 1.388(3)
C24 H24 0.9500
C9 H9A 0.9900
C9 H9B 0.9900
C4 C3 1.400(3)
C4 C5 1.419(3)
C4 H4 0.9500
C3 C2 1.399(3)
C3 H3 0.9500
C5 C1 1.412(3)
C5 H5 0.9500
C8 H8A 0.9900
C8 H8B 0.9900
C25 C30 1.390(3)
C25 C26 1.394(3)
C20 C21 1.389(3)
C20 H20 0.9500
C12 C31 1.509(3)
C12 H12A 0.9900
C12 H12B 0.9900
C23 C22 1.386(3)
C23 H23 0.9500
C35 C34 1.384(4)
C35 C36 1.389(3)
C35 H35 0.9500
C17 C16 1.386(3)
C17 H17 0.9500
C1 C2 1.420(4)
C1 H1 0.9500
C31 C32 1.392(3)
C31 C36 1.394(3)
C30 C29 1.395(3)
C30 H30 0.9500
C22 C21 1.390(3)
C22 H22 0.9500
C26 C27 1.378(3)
C26 H26 0.9500
C21 H21 0.9500
C33 C34 1.379(4)
C33 C32 1.385(3)
C33 H33 0.9500
C2 H2 0.9500
C32 H32 0.9500
C16 H16 0.9500
C27 C28 1.379(4)
C27 H27 0.9500
C36 H36 0.9500
C28 C29 1.381(4)
C28 H28 0.9500
C29 H29 0.9500
C34 H34 0.9500
O2 C39 1.460(12)
O2 C38 1.466(9)
C37 C38 1.497(8)
C37 H37A 0.9800
C37 H37B 0.9800
C37 H37C 0.9800
C38 H38A 0.9900
C38 H38B 0.9900
C39 C40 1.493(12)
C39 H39A 0.9900
C39 H39B 0.9900
C40 H40A 0.9800
C40 H40B 0.9800
C40 H40C 0.9800

loop_
_geom_torsion_atom_site_label_1
_geom_torsion_atom_site_label_2
_geom_torsion_atom_site_label_3
_geom_torsion_atom_site_label_4
_geom_torsion
C6 Fe1 P1 C13 85.79(10)
C1 Fe1 P1 C13 -33.37(11)
C5 Fe1 P1 C13 -10.15(11)
C4 Fe1 P1 C13 -55.21(18)
C2 Fe1 P1 C13 -73.03(10)
C3 Fe1 P1 C13 -96.11(11)
P2 Fe1 P1 C13 178.15(8)
C6 Fe1 P1 C7 -152.69(9)
C1 Fe1 P1 C7 88.14(10)
C5 Fe1 P1 C7 111.37(10)
C4 Fe1 P1 C7 66.30(18)
C2 Fe1 P1 C7 48.49(10)
C3 Fe1 P1 C7 25.40(11)
P2 Fe1 P1 C7 -60.34(7)
C6 Fe1 P1 C9 -38.40(9)
C1 Fe1 P1 C9 -157.56(10)
C5 Fe1 P1 C9 -134.34(10)
C4 Fe1 P1 C9 -179.40(17)
C2 Fe1 P1 C9 162.78(10)
C3 Fe1 P1 C9 139.70(10)
P2 Fe1 P1 C9 53.96(7)
C6 Fe1 P2 C19 -79.22(10)
C1 Fe1 P2 C19 98.54(14)
C5 Fe1 P2 C19 16.40(15)
C4 Fe1 P2 C19 21.33(10)
C2 Fe1 P2 C19 91.53(10)
C3 Fe1 P2 C19 56.18(10)
P1 Fe1 P2 C19 -176.75(8)
C6 Fe1 P2 C8 158.14(9)
C1 Fe1 P2 C8 -24.10(14)
C5 Fe1 P2 C8 -106.25(14)
C4 Fe1 P2 C8 -101.32(9)
C2 Fe1 P2 C8 -31.11(10)
C3 Fe1 P2 C8 -66.46(9)
P1 Fe1 P2 C8 60.61(7)
C6 Fe1 P2 C10 39.96(10)
C1 Fe1 P2 C10 -142.28(14)
C5 Fe1 P2 C10 135.58(14)
C4 Fe1 P2 C10 140.51(9)
C2 Fe1 P2 C10 -149.29(10)
C3 Fe1 P2 C10 175.37(9)
P1 Fe1 P2 C10 -57.56(7)
C1 Fe1 C6 O1 -58.6(11)
C5 Fe1 C6 O1 -30.0(11)
C4 Fe1 C6 O1 8.7(11)
C2 Fe1 C6 O1 -38.5(12)
C3 Fe1 C6 O1 24.2(12)
P2 Fe1 C6 O1 120.0(11)
P1 Fe1 C6 O1 -157.9(11)
C8 N1 C7 P1 -64.97(18)
C11 N1 C7 P1 171.06(13)
C13 P1 C7 N1 -160.58(13)
C9 P1 C7 N1 -53.57(14)
Fe1 P1 C7 N1 69.11(14)
C15 C14 C13 C18 2.1(3)
C15 C14 C13 P1 -177.90(16)
C7 P1 C13 C18 -34.70(18)
C9 P1 C13 C18 -139.21(16)
Fe1 P1 C13 C18 91.45(16)
C7 P1 C13 C14 145.31(16)
C9 P1 C13 C14 40.80(17)
Fe1 P1 C13 C14 -88.54(16)
C14 C13 C18 C17 -1.1(3)
P1 C13 C18 C17 178.94(16)
C8 P2 C19 C24 152.70(16)
C10 P2 C19 C24 -97.86(17)
Fe1 P2 C19 C24 27.61(19)
C8 P2 C19 C20 -32.5(2)
C10 P2 C19 C20 76.96(18)
Fe1 P2 C19 C20 -157.57(15)
C9 N2 C10 P2 65.94(17)
C12 N2 C10 P2 -170.14(13)
C19 P2 C10 N2 141.16(14)
C8 P2 C10 N2 -109.34(14)
Fe1 P2 C10 N2 11.75(16)
C13 C14 C15 C16 -1.6(3)
C8 N1 C11 C25 161.92(17)
C7 N1 C11 C25 -71.4(2)
C20 C19 C24 C23 0.0(3)
P2 C19 C24 C23 175.00(17)
C10 N2 C9 P1 -70.42(17)
C12 N2 C9 P1 165.45(13)
C13 P1 C9 N2 -135.13(13)
C7 P1 C9 N2 118.29(13)
Fe1 P1 C9 N2 -2.99(15)
C6 Fe1 C4 C3 162.53(13)
C1 Fe1 C4 C3 -80.50(15)
C5 Fe1 C4 C3 -118.35(18)
C2 Fe1 C4 C3 -36.96(14)
P2 Fe1 C4 C3 65.54(13)
P1 Fe1 C4 C3 -56.5(2)
C6 Fe1 C4 C5 -79.12(14)
C1 Fe1 C4 C5 37.85(14)
C2 Fe1 C4 C5 81.39(14)
C3 Fe1 C4 C5 118.35(18)
P2 Fe1 C4 C5 -176.11(11)
P1 Fe1 C4 C5 61.8(2)
C5 C4 C3 C2 -0.2(2)
Fe1 C4 C3 C2 60.32(15)
C5 C4 C3 Fe1 -60.50(14)
C6 Fe1 C3 C4 -24.88(19)
C1 Fe1 C3 C4 81.33(14)
C5 Fe1 C3 C4 37.92(13)
C2 Fe1 C3 C4 119.21(19)
P2 Fe1 C3 C4 -121.43(12)
P1 Fe1 C3 C4 157.79(10)
C6 Fe1 C3 C2 -144.09(14)
C1 Fe1 C3 C2 -37.88(14)
C5 Fe1 C3 C2 -81.29(14)
C4 Fe1 C3 C2 -119.21(19)
P2 Fe1 C3 C2 119.36(13)
P1 Fe1 C3 C2 38.58(15)
C3 C4 C5 C1 0.4(2)
Fe1 C4 C5 C1 -60.61(14)
C3 C4 C5 Fe1 60.98(14)
C6 Fe1 C5 C1 -138.16(15)
C4 Fe1 C5 C1 117.98(19)
C2 Fe1 C5 C1 38.00(15)
C3 Fe1 C5 C1 80.70(15)
P2 Fe1 C5 C1 125.25(15)
P1 Fe1 C5 C1 -38.26(16)
C6 Fe1 C5 C4 103.86(13)
C1 Fe1 C5 C4 -117.98(19)
C2 Fe1 C5 C4 -79.98(14)
C3 Fe1 C5 C4 -37.28(12)
P2 Fe1 C5 C4 7.3(2)
P1 Fe1 C5 C4 -156.24(10)
C7 N1 C8 P2 68.09(18)
C11 N1 C8 P2 -168.36(13)
C19 P2 C8 N1 155.84(13)
C10 P2 C8 N1 49.61(16)
Fe1 P2 C8 N1 -73.54(14)
N1 C11 C25 C30 135.35(19)
N1 C11 C25 C26 -46.2(2)
C24 C19 C20 C21 0.1(3)
P2 C19 C20 C21 -174.66(17)
C9 N2 C12 C31 -61.1(2)
C10 N2 C12 C31 174.39(16)
C19 C24 C23 C22 0.0(3)
C13 C18 C17 C16 -0.4(3)
C4 C5 C1 C2 -0.4(2)
Fe1 C5 C1 C2 -61.16(15)
C4 C5 C1 Fe1 60.74(14)
C6 Fe1 C1 C5 49.12(16)
C4 Fe1 C1 C5 -37.97(13)
C2 Fe1 C1 C5 -117.9(2)
C3 Fe1 C1 C5 -80.73(14)
P2 Fe1 C1 C5 -128.35(13)
P1 Fe1 C1 C5 150.51(13)
C6 Fe1 C1 C2 167.04(13)
C5 Fe1 C1 C2 117.9(2)
C4 Fe1 C1 C2 79.95(14)
C3 Fe1 C1 C2 37.19(13)
P2 Fe1 C1 C2 -10.4(2)
P1 Fe1 C1 C2 -91.56(13)
N2 C12 C31 C32 -54.8(3)
N2 C12 C31 C36 123.6(2)
C26 C25 C30 C29 -0.7(3)
C11 C25 C30 C29 177.84(18)
C24 C23 C22 C21 -0.1(4)
C30 C25 C26 C27 0.6(3)
C11 C25 C26 C27 -177.91(19)
C23 C22 C21 C20 0.3(4)
C19 C20 C21 C22 -0.3(3)
C4 C3 C2 C1 -0.1(2)
Fe1 C3 C2 C1 60.08(15)
C4 C3 C2 Fe1 -60.17(14)
C5 C1 C2 C3 0.3(2)
Fe1 C1 C2 C3 -60.66(15)
C5 C1 C2 Fe1 60.97(15)
C6 Fe1 C2 C3 89.9(3)
C1 Fe1 C2 C3 118.44(18)
C5 Fe1 C2 C3 80.56(14)
C4 Fe1 C2 C3 37.01(12)
P2 Fe1 C2 C3 -67.32(13)
P1 Fe1 C2 C3 -149.99(12)
C6 Fe1 C2 C1 -28.6(3)
C5 Fe1 C2 C1 -37.88(13)
C4 Fe1 C2 C1 -81.43(14)
C3 Fe1 C2 C1 -118.44(18)
P2 Fe1 C2 C1 174.24(11)
P1 Fe1 C2 C1 91.57(12)
C34 C33 C32 C31 0.8(4)
C36 C31 C32 C33 -0.6(3)
C12 C31 C32 C33 177.9(2)
C14 C15 C16 C17 0.1(3)
C18 C17 C16 C15 0.9(3)
C25 C26 C27 C28 0.1(3)
C34 C35 C36 C31 1.0(4)
C32 C31 C36 C35 -0.3(3)
C12 C31 C36 C35 -178.8(2)
C26 C27 C28 C29 -0.7(4)
C27 C28 C29 C30 0.6(4)
C25 C30 C29 C28 0.1(3)
C32 C33 C34 C35 0.0(4)
C36 C35 C34 C33 -0.8(4)
C39 O2 C38 C37 -169.6(8)
C38 O2 C39 C40 -180.0(9)
